data_9015211
loop_
_publ_author_name
'Diego Gatta, G.'
'Danisi, R. M.'
'Adamo, I.'
'Meven, M.'
'Diella, V.'

_publ_section_title
;
 A single-crystal neutron and X-ray diffraction study of elbaite
 Note: X-ray data
;
_journal_name_full 'Physics and Chemistry of Minerals'
_journal_page_first 577
_journal_page_last 588
_journal_paper_doi 10.1007/s00269-012-0513-0
_journal_volume 39
_journal_year 2012
_chemical_compound_source 'pegmatite dikes near Sao Jose da Safira, Minas Gerais, Brazil'
_chemical_formula_sum 'Al7.23 B3 Ca0.06 F0.54 Fe0.42 H3.46 Li1.02 Mg0.06 Mn0.18 Na0.73 O30.46 Si6'
_chemical_name_mineral Elbaite
_space_group_IT_number 160
_symmetry_space_group_name_Hall 'R 3 -2"'
_symmetry_space_group_name_H-M 'R 3 m :H'
_cell_angle_alpha 90
_cell_angle_beta 90
_cell_angle_gamma 120
_cell_formula_units_Z 3
_cell_length_a 15.8560
_cell_length_b 15.8560
_cell_length_c 7.1079
_cell_volume 1547.602
_database_code_amcsd 0019363
_exptl_crystal_density_diffrn 3.084
_cod_original_sg_symbol_H-M 'R 3 m'
_cod_original_formula_sum 'Na.73 Ca.06 Al7.23 Li1.02 Fe.42 Mn.18 Mg.06 B3 Si6 H3.46 F.54 O30.46'
_cod_database_code 9015211

loop_
_space_group_symop_operation_xyz
x,y,z
2/3+x,1/3+y,1/3+z
1/3+x,2/3+y,2/3+z
x,x-y,z
2/3+x,1/3+x-y,1/3+z
1/3+x,2/3+x-y,2/3+z
-y,-x,z
2/3-y,1/3-x,1/3+z
1/3-y,2/3-x,2/3+z
-x+y,y,z
2/3-x+y,1/3+y,1/3+z
1/3-x+y,2/3+y,2/3+z
-y,x-y,z
2/3-y,1/3+x-y,1/3+z
1/3-y,2/3+x-y,2/3+z
-x+y,-x,z
2/3-x+y,1/3-x,1/3+z
1/3-x+y,2/3-x,2/3+z

loop_
_atom_site_aniso_label
_atom_site_aniso_U_11
_atom_site_aniso_U_22
_atom_site_aniso_U_33
_atom_site_aniso_U_12
_atom_site_aniso_U_13
_atom_site_aniso_U_23
NaX 0.02820 0.02820 0.01750 0.01410 0.00000 0.00000
CaX 0.02820 0.02820 0.01750 0.01410 0.00000 0.00000
AlY 0.00930 0.00760 0.01090 0.00465 -0.00240 -0.00120
LiY 0.00930 0.00760 0.01090 0.00465 -0.00240 -0.00120
FeY 0.00930 0.00760 0.01090 0.00465 -0.00240 -0.00120
MnY 0.00930 0.00760 0.01090 0.00465 -0.00240 -0.00120
MgY 0.00930 0.00760 0.01090 0.00465 -0.00240 -0.00120
AlZ 0.00630 0.00720 0.00380 0.00380 0.00010 0.00040
B 0.00830 0.00790 0.00560 0.00395 -0.00035 -0.00070
SiT 0.00560 0.00520 0.00440 0.00270 -0.00010 -0.00040
F1 0.05500 0.05500 0.01400 0.02750 0.00000 0.00000
O-H1 0.05500 0.05500 0.01400 0.02750 0.00000 0.00000
O2 0.02290 0.00750 0.01300 0.00375 -0.00015 -0.00030
O3 0.02580 0.01130 0.00450 0.01290 -0.00040 -0.00020
O4 0.00760 0.01360 0.00770 0.00680 -0.00045 -0.00090
O5 0.01460 0.00760 0.00720 0.00730 0.00190 0.00950
O6 0.00810 0.00940 0.00510 0.00350 0.00010 -0.00070
O7 0.00710 0.00690 0.00570 0.00200 0.00040 -0.00090
O8 0.00720 0.01060 0.00770 0.00520 0.00060 0.00270

loop_
_atom_site_label
_atom_site_fract_x
_atom_site_fract_y
_atom_site_fract_z
_atom_site_occupancy
_atom_site_U_iso_or_equiv
_atom_site_type_symbol
_atom_site_attached_hydrogens
NaX 0.00000 0.00000 0.23330 0.73000 0.02460 Na 0
CaX 0.00000 0.00000 0.23330 0.06000 0.02460 Ca 0
AlY 0.12272 0.06136 0.63228 0.41000 0.00910 Al 0
LiY 0.12272 0.06136 0.63228 0.34000 0.00910 Li 0
FeY 0.12272 0.06136 0.63228 0.14000 0.00910 Fe 0
MnY 0.12272 0.06136 0.63228 0.06000 0.00910 Mn 0
MgY 0.12272 0.06136 0.63228 0.02000 0.00910 Mg 0
AlZ 0.29709 0.26031 0.61080 1.00000 0.00560 Al 0
B 0.10909 0.21818 0.45467 1.00000 0.00730 B 0
SiT 0.19190 0.18989 0.00069 1.00000 0.00510 Si 0
H 0.26400 0.13200 0.37200 1.00000 0.05000 H 0
F1 0.00000 0.00000 0.78210 0.54000 0.04200 F 0
O-H1 0.00000 0.00000 0.78210 0.46000 0.04200 O 1
O2 0.06066 0.12132 0.48774 1.00000 0.01610 O 0
O3 0.26594 0.13297 0.50893 1.00000 0.01220 O 0
O4 0.09363 0.18726 0.07303 1.00000 0.00900 O 0
O5 0.18717 0.09358 0.09526 1.00000 0.00900 O 0
O6 0.19591 0.18565 0.77581 1.00000 0.00790 O 0
O7 0.28620 0.28612 0.07969 1.00000 0.00730 O 0
O8 0.20954 0.27020 0.44055 1.00000 0.00820 O 0

loop_
_cod_changelog_entry_id
_cod_changelog_entry_author
_cod_changelog_entry_date
_cod_changelog_entry_text
1
;cod-tools version 3.8.0
Id: cif_guess_AMCSD_atom_types 9574 2023-05-10 09:00:05Z saulius
;
2023-05-10T18:55:51+03:00
;Derived atom types and hydrogen counts
from atom names that follow the AMCSD naming convention
(Wat == water, O-H == hydroxyl).
;

loop_
_cod_related_entry_id
_cod_related_entry_database
_cod_related_entry_code
1 AMCSD 0019363
